data_7232209
loop_
_publ_author_name
'Fellowes, Thomas'
'White, Jonathan M.'

_publ_section_title
;
 New insights into chalcogen bonding provided by co-crystal structures of
 benzisoselenazolinone derivatives and nitrogen bases
;
_journal_issue 10
_journal_name_full CrystEngComm
_journal_page_first 1539
_journal_paper_doi 10.1039/C8CE01853G
_journal_volume 21
_journal_year 2019
_chemical_formula_sum 'C20 H19 N3 O Se'
_chemical_formula_weight 396.34
_space_group_crystal_system triclinic
_space_group_IT_number 2
_space_group_name_Hall '-P 1'
_space_group_name_H-M_alt 'P -1'
_symmetry_space_group_name_Hall '-P 1'
_symmetry_space_group_name_H-M 'P -1'
_atom_sites_solution_hydrogens geom
_audit_creation_method SHELXL-2016/6
_audit_update_record
;
2018-09-12 deposited with the CCDC.
2018-11-08 downloaded from the CCDC.
;
_cell_angle_alpha 93.296(4)
_cell_angle_beta 93.021(4)
_cell_angle_gamma 101.210(4)
_cell_formula_units_Z 2
_cell_length_a 8.3674(3)
_cell_length_b 9.8399(5)
_cell_length_c 10.6622(5)
_cell_measurement_reflns_used 4171
_cell_measurement_temperature 130.00(10)
_cell_measurement_theta_max 36.6090
_cell_measurement_theta_min 3.8890
_cell_volume 857.86(7)
_computing_cell_refinement 'CrysAlisPro 1.171.38.43 (Rigaku OD, 2015)'
_computing_data_collection 'CrysAlisPro 1.171.38.43 (Rigaku OD, 2015)'
_computing_data_reduction 'CrysAlisPro 1.171.38.43 (Rigaku OD, 2015)'
_computing_structure_refinement 'SHELXL-2016/6 (Sheldrick, 2016)'
_diffrn_ambient_environment N~2~
_diffrn_ambient_temperature 130.00(10)
_diffrn_detector 'CCD plate'
_diffrn_detector_area_resol_mean 10.2273
_diffrn_detector_type Atlas
_diffrn_measured_fraction_theta_full 0.995
_diffrn_measured_fraction_theta_max 0.924
_diffrn_measurement_device 'four-circle diffractometer'
_diffrn_measurement_device_type 'SuperNova, Dual, Cu at zero, Atlas'
_diffrn_measurement_method '\w scans'
_diffrn_radiation_monochromator mirror
_diffrn_radiation_probe x-ray
_diffrn_radiation_type 'Mo K\a'
_diffrn_radiation_wavelength 0.71073
_diffrn_reflns_av_R_equivalents 0.0163
_diffrn_reflns_av_unetI/netI 0.0373
_diffrn_reflns_Laue_measured_fraction_full 0.995
_diffrn_reflns_Laue_measured_fraction_max 0.924
_diffrn_reflns_limit_h_max 13
_diffrn_reflns_limit_h_min -12
_diffrn_reflns_limit_k_max 9
_diffrn_reflns_limit_k_min -16
_diffrn_reflns_limit_l_max 17
_diffrn_reflns_limit_l_min -17
_diffrn_reflns_number 11339
_diffrn_reflns_point_group_measured_fraction_full 0.995
_diffrn_reflns_point_group_measured_fraction_max 0.924
_diffrn_reflns_theta_full 25.242
_diffrn_reflns_theta_max 36.664
_diffrn_reflns_theta_min 3.493
_diffrn_source 'micro-focus sealed X-ray tube'
_diffrn_source_type 'SuperNova (Mo) X-ray Source'
_exptl_absorpt_coefficient_mu 2.202
_exptl_absorpt_correction_T_max 0.704
_exptl_absorpt_correction_T_min 0.512
_exptl_absorpt_correction_type gaussian
_exptl_absorpt_process_details
;
CrysAlisPro 1.171.38.43 (Rigaku Oxford Diffraction, 2015)
Numerical absorption correction based on gaussian integration over
            a multifaceted crystal model
Empirical absorption correction using spherical harmonics,
 implemented in SCALE3 ABSPACK scaling algorithm.
;
_exptl_crystal_colour colourless
_exptl_crystal_density_diffrn 1.534
_exptl_crystal_description block
_exptl_crystal_F_000 404
_exptl_crystal_size_max 0.524
_exptl_crystal_size_mid 0.343
_exptl_crystal_size_min 0.233
_refine_diff_density_max 0.522
_refine_diff_density_min -0.514
_refine_diff_density_rms 0.074
_refine_ls_extinction_method none
_refine_ls_goodness_of_fit_ref 0.992
_refine_ls_hydrogen_treatment constr
_refine_ls_matrix_type full
_refine_ls_number_parameters 228
_refine_ls_number_reflns 7889
_refine_ls_number_restraints 0
_refine_ls_restrained_S_all 0.992
_refine_ls_R_factor_all 0.0377
_refine_ls_R_factor_gt 0.0293
_refine_ls_shift/su_max 0.001
_refine_ls_shift/su_mean 0.000
_refine_ls_structure_factor_coef Fsqd
_refine_ls_weighting_details 'w=1/[\s^2^(Fo^2^)+(0.0306P)^2^+0.2644P] where P=(Fo^2^+2Fc^2^)/3'
_refine_ls_weighting_scheme calc
_refine_ls_wR_factor_gt 0.0683
_refine_ls_wR_factor_ref 0.0721
_reflns_Friedel_coverage 0.000
_reflns_number_gt 6882
_reflns_number_total 7889
_reflns_threshold_expression 'I > 2\s(I)'
_cod_data_source_file c8ce01853g2.cif
_cod_data_source_block 1a-DMAP
_cod_depositor_comments 'Adding full bibliography for 7232209--7232217.cif.'
_cod_database_code 7232209
_shelx_shelxl_version_number 2016/6
_chemical_oxdiff_usercomment 'Tom Fellowes Ph-Ebselon DMAP from DCM/pentane'
_shelx_space_group_comment
;
The symmetry employed for this shelxl refinement is uniquely defined
by the following loop, which should always be used as a source of
symmetry information in preference to the above space-group names.
They are only intended as comments.
;
_oxdiff_exptl_absorpt_empirical_full_min 0.701
_oxdiff_exptl_absorpt_empirical_full_max 1.309
_oxdiff_exptl_absorpt_empirical_details
;
Empirical correction (ABSPACK) includes:
- Absorption correction using spherical harmonics
- Frame scaling
;

loop_
_space_group_symop_operation_xyz
'x, y, z'
'-x, -y, -z'

loop_
_atom_site_label
_atom_site_type_symbol
_atom_site_fract_x
_atom_site_fract_y
_atom_site_fract_z
_atom_site_U_iso_or_equiv
_atom_site_adp_type
_atom_site_occupancy
_atom_site_site_symmetry_order
_atom_site_calc_flag
_atom_site_refinement_flags_posn
_atom_site_refinement_flags_adp
C1 C 0.63281(14) 0.24961(12) 0.48695(11) 0.01677(19) Uani 1 1 d . .
C2 C 0.71605(14) 0.21013(12) 0.59019(11) 0.01653(19) Uani 1 1 d . .
C3 C 0.88639(15) 0.23957(13) 0.60273(12) 0.0204(2) Uani 1 1 d . .
H3 H 0.942439 0.213176 0.674323 0.024 Uiso 1 1 calc R U
C4 C 0.97261(16) 0.30743(14) 0.51007(13) 0.0234(2) Uani 1 1 d . .
H4 H 1.088577 0.328275 0.517516 0.028 Uiso 1 1 calc R U
C5 C 0.88858(16) 0.34510(14) 0.40570(13) 0.0244(2) Uani 1 1 d . .
H5 H 0.948581 0.390833 0.341787 0.029 Uiso 1 1 calc R U
C6 C 0.71958(16) 0.31753(14) 0.39276(12) 0.0215(2) Uani 1 1 d . .
H6 H 0.663845 0.344318 0.321202 0.026 Uiso 1 1 calc R U
C7 C 0.61786(14) 0.13837(12) 0.68653(11) 0.01702(19) Uani 1 1 d . .
C8 C 0.32790(14) 0.05479(12) 0.72211(11) 0.01642(19) Uani 1 1 d . .
C9 C 0.16964(15) 0.02119(13) 0.66465(12) 0.0206(2) Uani 1 1 d . .
H9 H 0.151110 0.040525 0.579418 0.025 Uiso 1 1 calc R U
C10 C 0.03950(16) -0.04018(14) 0.73115(13) 0.0242(2) Uani 1 1 d . .
H10 H -0.067442 -0.061826 0.691236 0.029 Uiso 1 1 calc R U
C11 C 0.06424(17) -0.07005(14) 0.85500(13) 0.0241(2) Uani 1 1 d . .
H11 H -0.025064 -0.112021 0.900231 0.029 Uiso 1 1 calc R U
C12 C 0.22084(17) -0.03808(14) 0.91249(12) 0.0222(2) Uani 1 1 d . .
H12 H 0.238495 -0.058846 0.997426 0.027 Uiso 1 1 calc R U
C13 C 0.35232(16) 0.02400(13) 0.84730(11) 0.0193(2) Uani 1 1 d . .
H13 H 0.458893 0.045522 0.887858 0.023 Uiso 1 1 calc R U
C14 C 0.32734(17) 0.43816(13) 0.30625(12) 0.0221(2) Uani 1 1 d . .
H14 H 0.326876 0.488298 0.385036 0.027 Uiso 1 1 calc R U
C15 C 0.28708(17) 0.49885(13) 0.19911(12) 0.0218(2) Uani 1 1 d . .
H15 H 0.259248 0.588005 0.205050 0.026 Uiso 1 1 calc R U
C16 C 0.28736(15) 0.42792(12) 0.08031(11) 0.0185(2) Uani 1 1 d . .
C17 C 0.33198(16) 0.29707(13) 0.08161(12) 0.0210(2) Uani 1 1 d . .
H17 H 0.337152 0.244978 0.004615 0.025 Uiso 1 1 calc R U
C18 C 0.36793(17) 0.24490(13) 0.19378(12) 0.0221(2) Uani 1 1 d . .
H18 H 0.394984 0.155438 0.191671 0.027 Uiso 1 1 calc R U
C19 C 0.2098(2) 0.61898(15) -0.02901(15) 0.0305(3) Uani 1 1 d . .
H19A H 0.107979 0.620813 0.011830 0.046 Uiso 1 1 calc R U
H19B H 0.198112 0.644053 -0.116173 0.046 Uiso 1 1 calc R U
H19C H 0.299243 0.685585 0.016641 0.046 Uiso 1 1 calc R U
C20 C 0.2394(2) 0.40022(17) -0.14743(13) 0.0318(3) Uani 1 1 d . .
H20A H 0.350214 0.391607 -0.167200 0.048 Uiso 1 1 calc R U
H20B H 0.191383 0.447350 -0.213996 0.048 Uiso 1 1 calc R U
H20C H 0.172419 0.307573 -0.141697 0.048 Uiso 1 1 calc R U
N1 N 0.45621(12) 0.12028(11) 0.65194(9) 0.01674(17) Uani 1 1 d . .
N2 N 0.36713(14) 0.31283(11) 0.30642(10) 0.02062(19) Uani 1 1 d . .
N3 N 0.24562(16) 0.48046(12) -0.02799(11) 0.0255(2) Uani 1 1 d . .
O1 O 0.67984(12) 0.10207(11) 0.78351(9) 0.02428(19) Uani 1 1 d . .
Se1 Se 0.40302(2) 0.20233(2) 0.49486(2) 0.01677(3) Uani 1 1 d . .

loop_
_atom_site_aniso_label
_atom_site_aniso_U_11
_atom_site_aniso_U_22
_atom_site_aniso_U_33
_atom_site_aniso_U_23
_atom_site_aniso_U_13
_atom_site_aniso_U_12
C1 0.0177(5) 0.0167(5) 0.0162(5) 0.0021(4) 0.0010(4) 0.0038(4)
C2 0.0176(5) 0.0163(5) 0.0156(5) 0.0015(4) -0.0005(4) 0.0036(4)
C3 0.0184(5) 0.0210(5) 0.0216(5) 0.0019(4) -0.0024(4) 0.0042(4)
C4 0.0177(5) 0.0248(6) 0.0277(6) 0.0037(5) 0.0016(4) 0.0035(4)
C5 0.0221(6) 0.0260(6) 0.0252(6) 0.0075(5) 0.0047(5) 0.0026(5)
C6 0.0218(5) 0.0241(6) 0.0191(5) 0.0064(4) 0.0021(4) 0.0044(4)
C7 0.0190(5) 0.0176(5) 0.0146(4) 0.0015(4) -0.0008(4) 0.0044(4)
C8 0.0201(5) 0.0159(5) 0.0142(4) 0.0024(3) 0.0016(4) 0.0053(4)
C9 0.0205(5) 0.0237(6) 0.0171(5) 0.0048(4) 0.0000(4) 0.0027(4)
C10 0.0204(5) 0.0270(6) 0.0242(6) 0.0038(5) 0.0015(4) 0.0014(4)
C11 0.0261(6) 0.0240(6) 0.0230(6) 0.0051(5) 0.0075(5) 0.0038(5)
C12 0.0284(6) 0.0231(6) 0.0165(5) 0.0044(4) 0.0048(4) 0.0066(5)
C13 0.0226(5) 0.0224(5) 0.0142(5) 0.0029(4) 0.0011(4) 0.0069(4)
C14 0.0279(6) 0.0216(6) 0.0169(5) 0.0012(4) 0.0010(4) 0.0052(4)
C15 0.0309(6) 0.0170(5) 0.0186(5) 0.0016(4) 0.0009(4) 0.0076(4)
C16 0.0212(5) 0.0179(5) 0.0162(5) 0.0031(4) -0.0001(4) 0.0031(4)
C17 0.0270(6) 0.0190(5) 0.0176(5) 0.0008(4) 0.0004(4) 0.0065(4)
C18 0.0268(6) 0.0200(5) 0.0208(5) 0.0031(4) -0.0005(4) 0.0075(4)
C19 0.0414(8) 0.0250(7) 0.0278(7) 0.0094(5) 0.0005(6) 0.0116(6)
C20 0.0466(9) 0.0312(7) 0.0166(5) 0.0020(5) -0.0039(5) 0.0069(6)
N1 0.0180(4) 0.0195(4) 0.0130(4) 0.0041(3) -0.0008(3) 0.0038(3)
N2 0.0232(5) 0.0217(5) 0.0176(4) 0.0050(4) -0.0002(4) 0.0054(4)
N3 0.0396(7) 0.0216(5) 0.0169(5) 0.0044(4) -0.0015(4) 0.0098(4)
O1 0.0219(4) 0.0337(5) 0.0178(4) 0.0089(4) -0.0035(3) 0.0059(4)
Se1 0.01674(5) 0.01957(6) 0.01431(5) 0.00423(4) -0.00064(4) 0.00388(4)

loop_
_atom_type_symbol
_atom_type_description
_atom_type_scat_dispersion_real
_atom_type_scat_dispersion_imag
_atom_type_scat_source
C C 0.0033 0.0016 'International Tables Vol C Tables 4.2.6.8 and 6.1.1.4'
H H 0.0000 0.0000 'International Tables Vol C Tables 4.2.6.8 and 6.1.1.4'
N N 0.0061 0.0033 'International Tables Vol C Tables 4.2.6.8 and 6.1.1.4'
O O 0.0106 0.0060 'International Tables Vol C Tables 4.2.6.8 and 6.1.1.4'
Se Se -0.0929 2.2259 'International Tables Vol C Tables 4.2.6.8 and 6.1.1.4'

loop_
_geom_angle_atom_site_label_1
_geom_angle_atom_site_label_2
_geom_angle_atom_site_label_3
_geom_angle
C2 C1 C6 119.93(11)
C2 C1 Se1 112.56(8)
C6 C1 Se1 127.51(9)
C1 C2 C3 120.88(11)
C1 C2 C7 117.49(10)
C3 C2 C7 121.62(11)
C4 C3 C2 119.35(12)
C4 C3 H3 120.3
C2 C3 H3 120.3
C3 C4 C5 119.58(12)
C3 C4 H4 120.2
C5 C4 H4 120.2
C6 C5 C4 121.59(12)
C6 C5 H5 119.2
C4 C5 H5 119.2
C5 C6 C1 118.67(12)
C5 C6 H6 120.7
C1 C6 H6 120.7
O1 C7 N1 126.99(11)
O1 C7 C2 122.65(11)
N1 C7 C2 110.37(10)
C13 C8 C9 118.64(11)
C13 C8 N1 122.64(11)
C9 C8 N1 118.70(10)
C10 C9 C8 120.56(12)
C10 C9 H9 119.7
C8 C9 H9 119.7
C11 C10 C9 120.56(12)
C11 C10 H10 119.7
C9 C10 H10 119.7
C10 C11 C12 119.31(12)
C10 C11 H11 120.3
C12 C11 H11 120.3
C11 C12 C13 120.80(12)
C11 C12 H12 119.6
C13 C12 H12 119.6
C12 C13 C8 120.12(12)
C12 C13 H13 119.9
C8 C13 H13 119.9
N2 C14 C15 124.07(12)
N2 C14 H14 118.0
C15 C14 H14 118.0
C14 C15 C16 119.61(12)
C14 C15 H15 120.2
C16 C15 H15 120.2
N3 C16 C17 121.74(11)
N3 C16 C15 122.47(12)
C17 C16 C15 115.78(11)
C18 C17 C16 120.08(12)
C18 C17 H17 120.0
C16 C17 H17 120.0
N2 C18 C17 123.80(12)
N2 C18 H18 118.1
C17 C18 H18 118.1
N3 C19 H19A 109.5
N3 C19 H19B 109.5
H19A C19 H19B 109.5
N3 C19 H19C 109.5
H19A C19 H19C 109.5
H19B C19 H19C 109.5
N3 C20 H20A 109.5
N3 C20 H20B 109.5
H20A C20 H20B 109.5
N3 C20 H20C 109.5
H20A C20 H20C 109.5
H20B C20 H20C 109.5
C7 N1 C8 125.36(10)
C7 N1 Se1 115.37(8)
C8 N1 Se1 119.19(8)
C14 N2 C18 116.65(11)
C16 N3 C19 121.28(12)
C16 N3 C20 120.39(12)
C19 N3 C20 118.31(12)
C1 Se1 N1 84.09(5)

loop_
_geom_bond_atom_site_label_1
_geom_bond_atom_site_label_2
_geom_bond_distance
C1 C2 1.3861(17)
C1 C6 1.3956(16)
C1 Se1 1.8959(12)
C2 C3 1.3957(17)
C2 C7 1.4750(16)
C3 C4 1.3807(18)
C3 H3 0.9500
C4 C5 1.392(2)
C4 H4 0.9500
C5 C6 1.3850(18)
C5 H5 0.9500
C6 H6 0.9500
C7 O1 1.2345(14)
C7 N1 1.3577(15)
C8 C13 1.3989(16)
C8 C9 1.3997(17)
C8 N1 1.4138(15)
C9 C10 1.3886(17)
C9 H9 0.9500
C10 C11 1.3829(19)
C10 H10 0.9500
C11 C12 1.387(2)
C11 H11 0.9500
C12 C13 1.3910(17)
C12 H12 0.9500
C13 H13 0.9500
C14 N2 1.3385(17)
C14 C15 1.3752(18)
C14 H14 0.9500
C15 C16 1.4110(18)
C15 H15 0.9500
C16 N3 1.3487(16)
C16 C17 1.4092(17)
C17 C18 1.3701(18)
C17 H17 0.9500
C18 N2 1.3413(17)
C18 H18 0.9500
C19 N3 1.4518(18)
C19 H19A 0.9800
C19 H19B 0.9800
C19 H19C 0.9800
C20 N3 1.4523(19)
C20 H20A 0.9800
C20 H20B 0.9800
C20 H20C 0.9800
N1 Se1 1.9676(10)

loop_
_geom_torsion_atom_site_label_1
_geom_torsion_atom_site_label_2
_geom_torsion_atom_site_label_3
_geom_torsion_atom_site_label_4
_geom_torsion
C6 C1 C2 C3 1.16(18)
Se1 C1 C2 C3 -178.26(9)
C6 C1 C2 C7 -179.84(11)
Se1 C1 C2 C7 0.74(14)
C1 C2 C3 C4 -0.80(19)
C7 C2 C3 C4 -179.76(12)
C2 C3 C4 C5 -0.1(2)
C3 C4 C5 C6 0.7(2)
C4 C5 C6 C1 -0.3(2)
C2 C1 C6 C5 -0.58(19)
Se1 C1 C6 C5 178.75(10)
C1 C2 C7 O1 -178.10(12)
C3 C2 C7 O1 0.89(19)
C1 C2 C7 N1 1.84(15)
C3 C2 C7 N1 -179.17(11)
C13 C8 C9 C10 0.64(19)
N1 C8 C9 C10 -178.46(12)
C8 C9 C10 C11 -0.5(2)
C9 C10 C11 C12 0.0(2)
C10 C11 C12 C13 0.3(2)
C11 C12 C13 C8 -0.14(19)
C9 C8 C13 C12 -0.34(18)
N1 C8 C13 C12 178.72(11)
N2 C14 C15 C16 -0.4(2)
C14 C15 C16 N3 178.52(13)
C14 C15 C16 C17 -0.63(19)
N3 C16 C17 C18 -177.64(13)
C15 C16 C17 C18 1.52(18)
C16 C17 C18 N2 -1.5(2)
O1 C7 N1 C8 -0.3(2)
C2 C7 N1 C8 179.75(10)
O1 C7 N1 Se1 176.43(11)
C2 C7 N1 Se1 -3.51(13)
C13 C8 N1 C7 12.42(19)
C9 C8 N1 C7 -168.52(12)
C13 C8 N1 Se1 -164.20(9)
C9 C8 N1 Se1 14.86(15)
C15 C14 N2 C18 0.5(2)
C17 C18 N2 C14 0.5(2)
C17 C16 N3 C19 -176.07(13)
C15 C16 N3 C19 4.8(2)
C17 C16 N3 C20 2.4(2)
C15 C16 N3 C20 -176.70(14)
C2 C1 Se1 N1 -2.07(9)
C6 C1 Se1 N1 178.56(12)
